data_1539358
loop_
_publ_author_name
'Thumm, I.'
'Treiber, U.'
'Kemmler-Sack, S.'

_publ_section_title
;
 Zur Struktur von Ba3 Sm Ru2 O9, Ba3 Sm Ir Ru O9 und Ba2 In Ir O6
;
_journal_name_full 'Zeitschrift fuer Anorganische und Allgemeine Chemie'
_journal_page_first 161
_journal_page_last 166
_journal_volume 477
_journal_year 1981
_chemical_formula_sum 'Ba2 In Ir O6'
_space_group_IT_number 164
_symmetry_space_group_name_Hall '-P 3 2"'
_symmetry_space_group_name_H-M 'P -3 m 1'
_cell_angle_alpha 90
_cell_angle_beta 90
_cell_angle_gamma 120
_cell_formula_units_Z 3
_cell_length_a 5.873
_cell_length_b 5.873
_cell_length_c 14.626
_cell_volume 436.894
_citation_journal_id_ASTM ZAACAB
_cod_data_source_file Thumm_ZAACAB_1981_1391.cif
_cod_data_source_block Ba2In1Ir1O6
_cod_original_cell_volume 436.8942
_cod_original_formula_sum 'Ba2 In1 Ir1 O6'
_cod_database_code 1539358

loop_
_symmetry_equiv_pos_as_xyz
x,y,z
-y,x-y,z
-x+y,-x,z
y,x,-z
-x,-x+y,-z
x-y,-y,-z
-x,-y,-z
y,-x+y,-z
x-y,x,-z
-y,-x,z
x,x-y,z
-x+y,y,z

loop_
_atom_site_label
_atom_site_type_symbol
_atom_site_fract_x
_atom_site_fract_y
_atom_site_fract_z
_atom_site_occupancy
_atom_site_U_iso_or_equiv
Ba2 Ba+2 0.3333 0.6667 0.095 1 0.0
In1 In+3 0 0 0 1 0.0
O3 O-2 0.8333 0.1667 0.4167 1 0.0
O1 O-2 0.5 0.5 0.25 1 0.0
Ir2 Ir+5 0.3333 0.6667 0.85 1 0.0
In2 In+3 0.3333 0.6667 0.661 1 0.0
O2 O-2 0.8333 0.1667 0.0833 1 0.0
Ba3 Ba+2 0.3333 0.6667 0.414 1 0.0
Ba1 Ba+2 0 0 0.25 1 0.0
Ir1 Ir+5 0 0 0.5 1 0.0
